data_1565483
loop_
_publ_author_name
'Qian, Zhe'
'Zhang, Ying'
'Jia, Ai-Quan'
'Shi, Hua-Tian'
'Zhang, Qian-Feng'

_publ_section_title
;
 Syntheses, molecular structures, and spectroscopic properties of
 manganese(II)/(III) complexes with tetraphenylimidodiphosphinato and
 bi-pyridine or salicylaldehyde ligands
;
_journal_name_full 'Inorganica Chimica Acta'
_journal_page_first 119298
_journal_paper_doi 10.1016/j.ica.2019.119298
_journal_volume 502
_journal_year 2020
_chemical_formula_sum 'C60.5 H52 Mn N4 O5.5 P4'
_chemical_formula_weight 1101.88
_space_group_crystal_system triclinic
_space_group_IT_number 2
_space_group_name_Hall '-P 1'
_space_group_name_H-M_alt 'P -1'
_atom_sites_solution_hydrogens geom
_audit_creation_method SHELXL-2014/7
_cell_angle_alpha 79.602(18)
_cell_angle_beta 89.991(15)
_cell_angle_gamma 74.36(3)
_cell_formula_units_Z 2
_cell_length_a 11.230(13)
_cell_length_b 15.446(14)
_cell_length_c 18.01(2)
_cell_measurement_reflns_used 3165
_cell_measurement_temperature 296(2)
_cell_measurement_theta_max 20.48
_cell_measurement_theta_min 2.24
_cell_volume 2955(5)
_computing_cell_refinement 'Bruker SMART'
_computing_data_collection 'Bruker SMART'
_computing_data_reduction 'Bruker SAINT'
_computing_molecular_graphics 'Bruker SHELXTL'
_computing_publication_material 'Bruker SHELXTL'
_computing_structure_refinement 'SHELXL-2014/7 (Sheldrick, 2014)'
_computing_structure_solution 'Bruker SHELXTL'
_diffrn_ambient_temperature 296(2)
_diffrn_measured_fraction_theta_full 0.981
_diffrn_measured_fraction_theta_max 0.928
_diffrn_measurement_device_type 'CCD area detector'
_diffrn_measurement_method 'phi and omega scans'
_diffrn_radiation_type MoK\a
_diffrn_radiation_wavelength 0.71073
_diffrn_reflns_av_R_equivalents 0.0778
_diffrn_reflns_av_unetI/netI 0.1856
_diffrn_reflns_Laue_measured_fraction_full 0.981
_diffrn_reflns_Laue_measured_fraction_max 0.928
_diffrn_reflns_limit_h_max 14
_diffrn_reflns_limit_h_min -14
_diffrn_reflns_limit_k_max 19
_diffrn_reflns_limit_k_min -16
_diffrn_reflns_limit_l_max 22
_diffrn_reflns_limit_l_min -23
_diffrn_reflns_number 17993
_diffrn_reflns_point_group_measured_fraction_full 0.981
_diffrn_reflns_point_group_measured_fraction_max 0.928
_diffrn_reflns_theta_full 25.242
_diffrn_reflns_theta_max 27.699
_diffrn_reflns_theta_min 2.237
_exptl_absorpt_coefficient_mu 0.382
_exptl_absorpt_correction_type none
_exptl_crystal_colour yellow
_exptl_crystal_density_diffrn 1.238
_exptl_crystal_density_meas 0
_exptl_crystal_description block
_exptl_crystal_F_000 1144
_exptl_crystal_size_max 0.230
_exptl_crystal_size_mid 0.200
_exptl_crystal_size_min 0.160
_refine_diff_density_max 1.359
_refine_diff_density_min -0.593
_refine_diff_density_rms 0.124
_refine_ls_extinction_coef .
_refine_ls_extinction_method none
_refine_ls_goodness_of_fit_ref 1.358
_refine_ls_hydrogen_treatment constr
_refine_ls_matrix_type full
_refine_ls_number_parameters 677
_refine_ls_number_reflns 12856
_refine_ls_number_restraints 0
_refine_ls_restrained_S_all 1.358
_refine_ls_R_factor_all 0.2180
_refine_ls_R_factor_gt 0.1391
_refine_ls_shift/su_max 0.002
_refine_ls_shift/su_mean 0.000
_refine_ls_structure_factor_coef Fsqd
_refine_ls_weighting_details 'w=1/[\s^2^(Fo^2^)+(0.1000P)^2^+0.2000P] where P=(Fo^2^+2Fc^2^)/3'
_refine_ls_weighting_scheme calc
_refine_ls_wR_factor_gt 0.3407
_refine_ls_wR_factor_ref 0.3708
_reflns_Friedel_coverage 0.000
_reflns_Friedel_fraction_full .
_reflns_Friedel_fraction_max .
_reflns_number_gt 5774
_reflns_number_total 12856
_reflns_threshold_expression 'I > 2\s(I)'
_cod_data_source_file 2.cif
_cod_data_source_block P3
_cod_original_formula_sum 'C60.50 H52 Mn N4 O5.50 P4'
_cod_database_code 1565483
_shelx_shelxl_version_number 2014/7
_shelx_space_group_comment
; 
The symmetry employed for this shelxl refinement is uniquely defined 
by the following loop, which should always be used as a source of 
symmetry information in preference to the above space-group names. 
They are only intended as comments. 
;
_shelx_estimated_absorpt_t_min 0.917
_shelx_estimated_absorpt_t_max 0.941

loop_
_space_group_symop_operation_xyz
'x, y, z'
'-x, -y, -z'

loop_
_atom_site_label
_atom_site_type_symbol
_atom_site_fract_x
_atom_site_fract_y
_atom_site_fract_z
_atom_site_U_iso_or_equiv
_atom_site_adp_type
_atom_site_occupancy
_atom_site_site_symmetry_order
_atom_site_calc_flag
_atom_site_refinement_flags_posn
_atom_site_refinement_flags_adp
_atom_site_refinement_flags_occupancy
_atom_site_disorder_assembly
_atom_site_disorder_group
Mn1 Mn 0.02144(11) 0.17678(9) 0.30711(7) 0.0441(4) Uani 1 1 d . . . . .
P1 P -0.0955(2) 0.15986(16) 0.14048(12) 0.0470(6) Uani 1 1 d . . . . .
P2 P 0.1578(2) 0.16775(17) 0.14256(12) 0.0507(6) Uani 1 1 d . . . . .
P3 P -0.0120(2) 0.38464(15) 0.35573(12) 0.0471(6) Uani 1 1 d . . . . .
P4 P 0.2077(2) 0.24365(15) 0.41466(12) 0.0445(5) Uani 1 1 d . . . . .
O1 O -0.1170(5) 0.1890(4) 0.2155(3) 0.0511(14) Uani 1 1 d . . . . .
O2 O 0.1603(5) 0.1693(4) 0.2255(3) 0.0565(16) Uani 1 1 d . . . . .
O3 O -0.0488(5) 0.3228(4) 0.3086(3) 0.0536(15) Uani 1 1 d . . . . .
O4 O 0.1622(5) 0.1651(4) 0.3980(3) 0.0487(14) Uani 1 1 d . . . . .
N1 N 0.0600(6) 0.0182(5) 0.3383(4) 0.0500(17) Uani 1 1 d . . . . .
N2 N -0.1199(6) 0.1427(5) 0.3911(3) 0.0459(16) Uani 1 1 d . . . . .
N3 N 0.0328(7) 0.1603(6) 0.1032(4) 0.064(2) Uani 1 1 d . . . . .
N4 N 0.1092(7) 0.3423(5) 0.4086(4) 0.0534(18) Uani 1 1 d . . . . .
C1 C 0.1484(9) -0.0394(7) 0.3054(5) 0.065(3) Uani 1 1 d . . . . .
H1 H 0.2006 -0.0152 0.2729 0.078 Uiso 1 1 calc R U . . .
C2 C 0.1638(10) -0.1346(7) 0.3189(6) 0.073(3) Uani 1 1 d . . . . .
C3 C 0.0874(11) -0.1668(8) 0.3705(7) 0.082(3) Uani 1 1 d . . . . .
H3 H 0.0945 -0.2292 0.3813 0.098 Uiso 1 1 calc R U . . .
C4 C 0.0025(10) -0.1099(6) 0.4059(5) 0.064(3) Uani 1 1 d . . . . .
H4 H -0.0457 -0.1333 0.4419 0.077 Uiso 1 1 calc R U . . .
C5 C -0.0119(8) -0.0153(6) 0.3873(5) 0.049(2) Uani 1 1 d . . . . .
C6 C -0.1095(7) 0.0530(6) 0.4201(5) 0.047(2) Uani 1 1 d . . . . .
C7 C -0.1851(9) 0.0262(7) 0.4769(5) 0.062(3) Uani 1 1 d . . . . .
H7 H -0.1754 -0.0352 0.4974 0.075 Uiso 1 1 calc R U . . .
C8 C -0.2754(8) 0.0954(7) 0.5015(5) 0.064(3) Uani 1 1 d . . . . .
H8 H -0.3278 0.0796 0.5384 0.077 Uiso 1 1 calc R U . . .
C9 C -0.2886(8) 0.1861(6) 0.4724(5) 0.053(2) Uani 1 1 d . . . . .
C10 C -0.2085(8) 0.2065(7) 0.4174(5) 0.055(2) Uani 1 1 d . . . . .
H10 H -0.2163 0.2678 0.3975 0.066 Uiso 1 1 calc R U . . .
C11 C 0.2569(11) -0.1933(8) 0.2765(7) 0.100(4) Uani 1 1 d . . . . .
H11A H 0.3273 -0.2272 0.3097 0.150 Uiso 1 1 calc R U . . .
H11B H 0.2828 -0.1553 0.2349 0.150 Uiso 1 1 calc R U . . .
H11C H 0.2204 -0.2350 0.2575 0.150 Uiso 1 1 calc R U . . .
C12 C -0.3854(9) 0.2622(7) 0.4976(6) 0.077(3) Uani 1 1 d . . . . .
H12A H -0.4207 0.3087 0.4545 0.115 Uiso 1 1 calc R U . . .
H12B H -0.3479 0.2880 0.5328 0.115 Uiso 1 1 calc R U . . .
H12C H -0.4493 0.2382 0.5215 0.115 Uiso 1 1 calc R U . . .
C13 C -0.1942(11) 0.2807(10) 0.0087(7) 0.110(5) Uani 1 1 d . . . . .
H13 H -0.1130 0.2829 0.0015 0.133 Uiso 1 1 calc R U . . .
C14 C -0.2836(14) 0.3289(11) -0.0447(9) 0.135(6) Uani 1 1 d . . . . .
H14 H -0.2615 0.3591 -0.0898 0.162 Uiso 1 1 calc R U . . .
C15 C -0.4129(13) 0.3348(11) -0.0333(10) 0.134(6) Uani 1 1 d . . . . .
H15 H -0.4761 0.3725 -0.0672 0.161 Uiso 1 1 calc R U . . .
C16 C -0.4351(12) 0.2800(13) 0.0319(9) 0.135(6) Uani 1 1 d . . . . .
H16 H -0.5163 0.2805 0.0424 0.162 Uiso 1 1 calc R U . . .
C17 C -0.3401(11) 0.2245(10) 0.0820(7) 0.095(4) Uani 1 1 d . . . . .
H17 H -0.3570 0.1837 0.1225 0.114 Uiso 1 1 calc R U . . .
C18 C -0.2203(9) 0.2296(7) 0.0718(5) 0.059(2) Uani 1 1 d . . . . .
C19 C -0.0940(11) 0.0003(8) 0.0887(6) 0.082(3) Uani 1 1 d . . . . .
H19 H -0.0652 0.0281 0.0449 0.098 Uiso 1 1 calc R U . . .
C20 C -0.1117(13) -0.0850(9) 0.0918(8) 0.100(4) Uani 1 1 d . . . . .
H20 H -0.0949 -0.1140 0.0505 0.120 Uiso 1 1 calc R U . . .
C21 C -0.1522(12) -0.1254(9) 0.1532(9) 0.098(4) Uani 1 1 d . . . . .
H21 H -0.1641 -0.1830 0.1550 0.117 Uiso 1 1 calc R U . . .
C22 C -0.1787(11) -0.0818(10) 0.2179(8) 0.111(5) Uani 1 1 d . . . . .
H22 H -0.2068 -0.1108 0.2615 0.133 Uiso 1 1 calc R U . . .
C23 C -0.1607(9) 0.0067(8) 0.2134(6) 0.072(3) Uani 1 1 d . . . . .
H23 H -0.1781 0.0369 0.2540 0.086 Uiso 1 1 calc R U . . .
C24 C -0.1182(8) 0.0467(6) 0.1496(5) 0.054(2) Uani 1 1 d . . . . .
C25 C 0.2841(9) 0.0760(7) 0.1234(5) 0.065(3) Uani 1 1 d . . . . .
C26 C 0.4017(11) 0.0781(10) 0.1338(7) 0.102(4) Uani 1 1 d . . . . .
H26 H 0.4173 0.1278 0.1503 0.123 Uiso 1 1 calc R U . . .
C27 C 0.5061(14) 0.0029(13) 0.1195(11) 0.140(6) Uani 1 1 d . . . . .
H27 H 0.5872 0.0049 0.1271 0.168 Uiso 1 1 calc R U . . .
C28 C 0.4840(14) -0.0657(12) 0.0963(9) 0.118(5) Uani 1 1 d . . . . .
H28 H 0.5504 -0.1122 0.0861 0.142 Uiso 1 1 calc R U . . .
C29 C 0.3630(15) -0.0730(10) 0.0857(8) 0.125(6) Uani 1 1 d . . . . .
H29 H 0.3495 -0.1245 0.0712 0.150 Uiso 1 1 calc R U . . .
C30 C 0.2649(12) -0.0010(10) 0.0975(7) 0.099(4) Uani 1 1 d . . . . .
H30 H 0.1844 -0.0032 0.0882 0.119 Uiso 1 1 calc R U . . .
C31 C 0.1953(10) 0.2697(8) 0.0953(6) 0.074(3) Uani 1 1 d . . . . .
C32 C 0.2567(10) 0.3167(8) 0.1374(7) 0.085(3) Uani 1 1 d . . . . .
H32 H 0.2772 0.2939 0.1886 0.102 Uiso 1 1 calc R U . . .
C33 C 0.2856(19) 0.3940(12) 0.1038(12) 0.155(8) Uani 1 1 d . . . . .
H33 H 0.3286 0.4225 0.1313 0.186 Uiso 1 1 calc R U . . .
C34 C 0.2507(13) 0.4300(10) 0.0284(10) 0.114(5) Uani 1 1 d . . . . .
H34 H 0.2675 0.4846 0.0068 0.137 Uiso 1 1 calc R U . . .
C35 C 0.1897(16) 0.3866(13) -0.0178(10) 0.156(7) Uani 1 1 d . . . . .
H35 H 0.1674 0.4106 -0.0686 0.188 Uiso 1 1 calc R U . . .
C36 C 0.1654(12) 0.3028(10) 0.0204(7) 0.107(4) Uani 1 1 d . . . . .
H36 H 0.1283 0.2706 -0.0070 0.129 Uiso 1 1 calc R U . . .
C37 C -0.1377(8) 0.4290(6) 0.4137(5) 0.054(2) Uani 1 1 d . . . . .
C38 C -0.2567(9) 0.4735(7) 0.3792(7) 0.081(3) Uani 1 1 d . . . . .
H38 H -0.2712 0.4782 0.3276 0.097 Uiso 1 1 calc R U . . .
C39 C -0.3543(10) 0.5110(8) 0.4246(8) 0.090(4) Uani 1 1 d . . . . .
H39 H -0.4328 0.5404 0.4020 0.108 Uiso 1 1 calc R U . . .
C40 C -0.3353(12) 0.5047(8) 0.4999(8) 0.091(4) Uani 1 1 d . . . . .
H40 H -0.3995 0.5312 0.5283 0.109 Uiso 1 1 calc R U . . .
C41 C -0.2153(11) 0.4569(9) 0.5356(7) 0.088(4) Uani 1 1 d . . . . .
H41 H -0.2013 0.4497 0.5875 0.105 Uiso 1 1 calc R U . . .
C42 C 0.0023(8) 0.4869(6) 0.2915(5) 0.050(2) Uani 1 1 d . . . . .
C43 C 0.0375(11) 0.4820(8) 0.2194(6) 0.085(3) Uani 1 1 d . . . . .
H43 H 0.0466 0.4284 0.2006 0.102 Uiso 1 1 calc R U . . .
C44 C 0.0596(13) 0.5593(10) 0.1745(7) 0.110(5) Uani 1 1 d . . . . .
H44 H 0.0832 0.5559 0.1254 0.132 Uiso 1 1 calc R U . . .
C45 C 0.0484(12) 0.6400(8) 0.1992(9) 0.101(4) Uani 1 1 d . . . . .
H45 H 0.0716 0.6884 0.1700 0.122 Uiso 1 1 calc R U . . .
C46 C 0.0023(12) 0.6458(8) 0.2674(7) 0.090(4) Uani 1 1 d . . . . .
H46 H -0.0187 0.7024 0.2823 0.108 Uiso 1 1 calc R U . . .
C47 C -0.0150(10) 0.5712(7) 0.3159(7) 0.079(3) Uani 1 1 d . . . . .
H47 H -0.0380 0.5762 0.3649 0.095 Uiso 1 1 calc R U . . .
C48 C 0.3378(8) 0.2539(7) 0.3575(5) 0.059(2) Uani 1 1 d . . . . .
C49 C 0.3660(13) 0.3367(9) 0.3396(6) 0.099(4) Uani 1 1 d . . . . .
H49 H 0.3137 0.3898 0.3512 0.119 Uiso 1 1 calc R U . . .
C50 C 0.4779(14) 0.3378(13) 0.3027(8) 0.126(6) Uani 1 1 d . . . . .
H50 H 0.5008 0.3921 0.2915 0.151 Uiso 1 1 calc R U . . .
C51 C 0.5533(15) 0.2584(17) 0.2832(8) 0.145(8) Uani 1 1 d . . . . .
H51 H 0.6249 0.2604 0.2577 0.174 Uiso 1 1 calc R U . . .
C52 C 0.5230(10) 0.1784(11) 0.3011(6) 0.099(4) Uani 1 1 d . . . . .
H52 H 0.5758 0.1250 0.2902 0.118 Uiso 1 1 calc R U . . .
C53 C 0.4146(10) 0.1757(9) 0.3354(6) 0.086(3) Uani 1 1 d . . . . .
H53 H 0.3916 0.1213 0.3441 0.103 Uiso 1 1 calc R U . . .
C54 C 0.2790(7) 0.2131(6) 0.5087(5) 0.048(2) Uani 1 1 d . . . . .
C55 C 0.2580(10) 0.2757(7) 0.5589(5) 0.069(3) Uani 1 1 d . . . . .
H55 H 0.2058 0.3344 0.5432 0.082 Uiso 1 1 calc R U . . .
C56 C 0.3122(13) 0.2521(10) 0.6290(6) 0.093(4) Uani 1 1 d . . . . .
H56 H 0.2933 0.2932 0.6619 0.112 Uiso 1 1 calc R U . . .
C57 C 0.3973(11) 0.1655(9) 0.6531(6) 0.078(3) Uani 1 1 d . . . . .
H57 H 0.4395 0.1509 0.7001 0.094 Uiso 1 1 calc R U . . .
C58 C 0.4163(9) 0.1030(8) 0.6054(6) 0.075(3) Uani 1 1 d . . . . .
H58 H 0.4681 0.0444 0.6219 0.090 Uiso 1 1 calc R U . . .
C59 C 0.3613(8) 0.1252(7) 0.5351(5) 0.061(2) Uani 1 1 d . . . . .
H59 H 0.3777 0.0822 0.5036 0.073 Uiso 1 1 calc R U . . .
C82 C -0.1204(11) 0.4214(8) 0.4904(6) 0.079(3) Uani 1 1 d . . . . .
H82 H -0.0421 0.3915 0.5130 0.094 Uiso 1 1 calc R U . . .
O1W O 0.7606(13) 0.4090(8) 0.1884(9) 0.195(6) Uani 1 1 d . . . . .
O1S O 0.615(3) 0.638(2) 0.2001(19) 0.229(13) Uiso 0.5 1 d . . P . .
C1S C 0.535(4) 0.571(3) 0.215(3) 0.193(17) Uiso 0.5 1 d . . P . .

loop_
_atom_site_aniso_label
_atom_site_aniso_U_11
_atom_site_aniso_U_22
_atom_site_aniso_U_33
_atom_site_aniso_U_23
_atom_site_aniso_U_13
_atom_site_aniso_U_12
Mn1 0.0453(7) 0.0451(8) 0.0490(7) -0.0164(6) 0.0092(5) -0.0196(6)
P1 0.0405(12) 0.0617(15) 0.0446(11) -0.0179(10) 0.0064(9) -0.0188(11)
P2 0.0404(12) 0.0703(17) 0.0470(12) -0.0157(11) 0.0092(9) -0.0214(12)
P3 0.0467(13) 0.0407(13) 0.0575(13) -0.0145(10) 0.0070(10) -0.0147(11)
P4 0.0445(12) 0.0458(14) 0.0495(12) -0.0143(10) 0.0085(9) -0.0192(10)
O1 0.048(3) 0.064(4) 0.049(3) -0.026(3) 0.010(3) -0.018(3)
O2 0.047(3) 0.085(5) 0.053(3) -0.035(3) 0.013(3) -0.028(3)
O3 0.054(4) 0.047(4) 0.065(4) -0.019(3) 0.003(3) -0.018(3)
O4 0.062(4) 0.036(3) 0.056(3) -0.014(2) 0.009(3) -0.022(3)
N1 0.045(4) 0.057(5) 0.058(4) -0.024(4) 0.011(3) -0.021(4)
N2 0.046(4) 0.049(4) 0.048(4) -0.014(3) 0.009(3) -0.017(3)
N3 0.049(4) 0.109(7) 0.046(4) -0.032(4) 0.012(3) -0.031(4)
N4 0.058(5) 0.034(4) 0.070(5) -0.018(3) 0.002(4) -0.012(3)
C1 0.077(7) 0.053(6) 0.070(6) -0.025(5) 0.008(5) -0.017(5)
C2 0.085(8) 0.057(7) 0.086(7) -0.035(6) 0.003(6) -0.020(6)
C3 0.092(8) 0.061(7) 0.108(9) -0.031(6) 0.020(7) -0.038(7)
C4 0.077(7) 0.048(6) 0.071(6) -0.005(5) 0.009(5) -0.028(5)
C5 0.054(5) 0.045(5) 0.054(5) -0.005(4) -0.003(4) -0.028(4)
C6 0.043(5) 0.052(6) 0.054(5) -0.012(4) 0.001(4) -0.025(4)
C7 0.065(6) 0.068(7) 0.065(6) -0.003(5) 0.001(5) -0.042(6)
C8 0.046(5) 0.076(8) 0.076(6) -0.009(5) 0.022(5) -0.032(5)
C9 0.040(5) 0.061(6) 0.062(5) -0.015(4) 0.012(4) -0.020(5)
C10 0.056(6) 0.060(6) 0.060(5) -0.014(4) 0.006(4) -0.031(5)
C11 0.093(9) 0.068(8) 0.137(11) -0.047(7) 0.014(8) 0.000(7)
C12 0.062(7) 0.088(8) 0.086(7) -0.012(6) 0.029(6) -0.032(6)
C13 0.066(8) 0.147(13) 0.101(9) 0.043(8) -0.019(7) -0.043(8)
C14 0.099(11) 0.142(14) 0.136(12) 0.060(10) -0.013(10) -0.044(10)
C15 0.077(10) 0.110(13) 0.177(16) 0.010(11) -0.050(10) 0.014(9)
C16 0.052(8) 0.185(17) 0.127(12) 0.031(11) 0.004(8) -0.002(9)
C17 0.067(8) 0.137(12) 0.081(8) -0.012(7) 0.012(6) -0.032(8)
C18 0.056(6) 0.076(7) 0.055(5) -0.018(5) 0.011(4) -0.028(5)
C19 0.112(9) 0.078(8) 0.080(7) -0.044(6) 0.030(7) -0.047(7)
C20 0.122(11) 0.069(9) 0.117(11) -0.042(8) 0.012(9) -0.022(8)
C21 0.108(10) 0.065(8) 0.126(12) -0.028(8) -0.021(9) -0.028(8)
C22 0.087(9) 0.128(12) 0.113(10) 0.053(9) -0.039(7) -0.069(9)
C23 0.059(6) 0.085(8) 0.083(7) -0.024(6) 0.005(5) -0.036(6)
C24 0.053(5) 0.064(6) 0.044(5) -0.007(4) 0.002(4) -0.019(5)
C25 0.054(6) 0.079(7) 0.068(6) -0.025(5) 0.022(5) -0.020(5)
C26 0.073(8) 0.135(12) 0.113(10) -0.047(9) 0.021(7) -0.036(9)
C27 0.077(11) 0.129(15) 0.208(19) -0.050(14) 0.036(11) -0.007(10)
C28 0.078(11) 0.109(13) 0.144(13) -0.038(10) 0.024(9) 0.025(9)
C29 0.109(12) 0.116(12) 0.143(13) -0.081(10) -0.001(10) 0.017(10)
C30 0.086(9) 0.121(11) 0.105(9) -0.062(8) 0.021(7) -0.024(8)
C31 0.071(7) 0.099(9) 0.061(6) -0.007(6) 0.023(5) -0.043(6)
C32 0.085(8) 0.091(9) 0.097(8) -0.030(7) 0.016(7) -0.047(7)
C33 0.22(2) 0.099(13) 0.175(18) -0.043(12) 0.093(16) -0.079(13)
C34 0.094(10) 0.091(11) 0.158(14) -0.001(10) 0.043(10) -0.043(9)
C35 0.160(16) 0.176(17) 0.157(15) 0.024(12) 0.003(12) -0.124(15)
C36 0.099(10) 0.133(12) 0.098(9) 0.007(8) -0.023(7) -0.063(9)
C37 0.058(6) 0.045(5) 0.063(6) -0.010(4) 0.006(4) -0.020(5)
C38 0.048(6) 0.070(8) 0.125(9) -0.027(7) 0.019(6) -0.012(5)
C39 0.047(6) 0.085(9) 0.137(11) -0.024(8) 0.026(7) -0.012(6)
C40 0.074(8) 0.081(9) 0.132(11) -0.056(8) 0.041(8) -0.021(7)
C41 0.074(8) 0.120(10) 0.093(8) -0.062(8) 0.044(7) -0.038(7)
C42 0.050(5) 0.042(5) 0.060(5) -0.007(4) 0.001(4) -0.017(4)
C43 0.093(9) 0.079(8) 0.084(8) -0.012(6) 0.008(7) -0.025(7)
C44 0.139(12) 0.108(12) 0.072(8) 0.005(7) 0.048(8) -0.030(9)
C45 0.109(10) 0.052(8) 0.138(12) 0.009(7) 0.027(9) -0.031(7)
C46 0.119(10) 0.053(7) 0.103(9) -0.008(6) 0.010(8) -0.034(7)
C47 0.089(8) 0.051(7) 0.105(8) -0.018(6) 0.009(7) -0.029(6)
C48 0.047(5) 0.087(8) 0.052(5) -0.027(5) 0.012(4) -0.024(5)
C49 0.135(11) 0.130(11) 0.079(7) -0.041(7) 0.030(7) -0.102(10)
C50 0.117(12) 0.202(18) 0.112(11) -0.050(11) 0.044(9) -0.119(13)
C51 0.119(13) 0.29(3) 0.088(10) -0.071(13) 0.061(9) -0.133(16)
C52 0.049(7) 0.165(14) 0.074(8) -0.033(8) 0.014(6) -0.012(8)
C53 0.064(7) 0.096(9) 0.102(8) -0.024(7) 0.020(6) -0.028(7)
C54 0.040(5) 0.048(5) 0.061(5) -0.008(4) 0.013(4) -0.022(4)
C55 0.083(7) 0.062(7) 0.065(6) -0.022(5) 0.006(5) -0.021(6)
C56 0.129(11) 0.114(11) 0.054(6) -0.025(7) 0.025(7) -0.056(9)
C57 0.079(8) 0.105(10) 0.053(6) 0.012(6) -0.003(5) -0.047(8)
C58 0.055(6) 0.071(8) 0.088(8) 0.013(6) -0.006(6) -0.020(6)
C59 0.048(5) 0.067(7) 0.065(6) 0.000(5) -0.002(5) -0.021(5)
C82 0.087(8) 0.089(8) 0.081(7) -0.042(6) 0.026(6) -0.042(7)
O1W 0.207(13) 0.095(8) 0.277(15) -0.019(9) -0.067(12) -0.040(8)

loop_
_atom_type_symbol
_atom_type_description
_atom_type_scat_dispersion_real
_atom_type_scat_dispersion_imag
_atom_type_scat_source
C C 0.0033 0.0016 'International Tables Vol C Tables 4.2.6.8 and 6.1.1.4'
H H 0.0000 0.0000 'International Tables Vol C Tables 4.2.6.8 and 6.1.1.4'
Mn Mn 0.3368 0.7283 'International Tables Vol C Tables 4.2.6.8 and 6.1.1.4'
N N 0.0061 0.0033 'International Tables Vol C Tables 4.2.6.8 and 6.1.1.4'
O O 0.0106 0.0060 'International Tables Vol C Tables 4.2.6.8 and 6.1.1.4'
P P 0.1023 0.0942 'International Tables Vol C Tables 4.2.6.8 and 6.1.1.4'

loop_
_geom_angle_atom_site_label_1
_geom_angle_atom_site_label_2
_geom_angle_atom_site_label_3
_geom_angle
_geom_angle_site_symmetry_1
_geom_angle_site_symmetry_3
O2 Mn1 O3 104.4(2) . .
O2 Mn1 O1 88.9(2) . .
O3 Mn1 O1 90.6(2) . .
O2 Mn1 O4 90.4(2) . .
O3 Mn1 O4 89.3(2) . .
O1 Mn1 O4 179.2(2) . .
O2 Mn1 N2 163.7(2) . .
O3 Mn1 N2 91.5(2) . .
O1 Mn1 N2 87.5(2) . .
O4 Mn1 N2 93.3(2) . .
O2 Mn1 N1 93.1(2) . .
O3 Mn1 N1 162.2(2) . .
O1 Mn1 N1 93.0(2) . .
O4 Mn1 N1 87.4(2) . .
N2 Mn1 N1 71.2(2) . .
O1 P1 N3 118.3(3) . .
O1 P1 C24 107.9(4) . .
N3 P1 C24 109.4(4) . .
O1 P1 C18 109.7(4) . .
N3 P1 C18 107.9(4) . .
C24 P1 C18 102.5(4) . .
O2 P2 N3 118.3(3) . .
O2 P2 C25 109.4(4) . .
N3 P2 C25 108.1(4) . .
O2 P2 C31 106.9(4) . .
N3 P2 C31 109.3(5) . .
C25 P2 C31 103.9(5) . .
O3 P3 N4 117.0(4) . .
O3 P3 C37 110.3(4) . .
N4 P3 C37 107.9(4) . .
O3 P3 C42 107.9(4) . .
N4 P3 C42 109.4(4) . .
C37 P3 C42 103.4(4) . .
O4 P4 N4 118.4(4) . .
O4 P4 C54 109.0(4) . .
N4 P4 C54 106.9(4) . .
O4 P4 C48 109.4(4) . .
N4 P4 C48 110.0(4) . .
C54 P4 C48 101.8(4) . .
P1 O1 Mn1 128.3(3) . .
P2 O2 Mn1 133.0(3) . .
P3 O3 Mn1 132.7(4) . .
P4 O4 Mn1 124.8(3) . .
C5 N1 C1 119.8(8) . .
C5 N1 Mn1 117.9(5) . .
C1 N1 Mn1 122.3(6) . .
C10 N2 C6 117.7(7) . .
C10 N2 Mn1 123.8(6) . .
C6 N2 Mn1 118.3(5) . .
P1 N3 P2 128.0(4) . .
P3 N4 P4 128.5(4) . .
N1 C1 C2 122.3(9) . .
N1 C1 H1 118.9 . .
C2 C1 H1 118.9 . .
C3 C2 C1 116.1(9) . .
C3 C2 C11 124.5(10) . .
C1 C2 C11 119.4(10) . .
C4 C3 C2 121.8(10) . .
C4 C3 H3 119.1 . .
C2 C3 H3 119.1 . .
C3 C4 C5 119.1(9) . .
C3 C4 H4 120.4 . .
C5 C4 H4 120.4 . .
N1 C5 C4 120.8(8) . .
N1 C5 C6 116.7(7) . .
C4 C5 C6 122.5(8) . .
N2 C6 C7 122.1(8) . .
N2 C6 C5 115.6(7) . .
C7 C6 C5 122.3(8) . .
C8 C7 C6 117.4(9) . .
C8 C7 H7 121.3 . .
C6 C7 H7 121.3 . .
C9 C8 C7 121.4(8) . .
C9 C8 H8 119.3 . .
C7 C8 H8 119.3 . .
C8 C9 C10 117.3(8) . .
C8 C9 C12 122.7(8) . .
C10 C9 C12 120.0(8) . .
N2 C10 C9 123.9(8) . .
N2 C10 H10 118.0 . .
C9 C10 H10 118.0 . .
C2 C11 H11A 109.5 . .
C2 C11 H11B 109.5 . .
H11A C11 H11B 109.5 . .
C2 C11 H11C 109.5 . .
H11A C11 H11C 109.5 . .
H11B C11 H11C 109.5 . .
C9 C12 H12A 109.5 . .
C9 C12 H12B 109.5 . .
H12A C12 H12B 109.5 . .
C9 C12 H12C 109.5 . .
H12A C12 H12C 109.5 . .
H12B C12 H12C 109.5 . .
C18 C13 C14 121.3(11) . .
C18 C13 H13 119.4 . .
C14 C13 H13 119.4 . .
C13 C14 C15 121.6(13) . .
C13 C14 H14 119.2 . .
C15 C14 H14 119.2 . .
C16 C15 C14 114.8(12) . .
C16 C15 H15 122.6 . .
C14 C15 H15 122.6 . .
C15 C16 C17 122.0(12) . .
C15 C16 H16 119.0 . .
C17 C16 H16 119.0 . .
C18 C17 C16 120.0(12) . .
C18 C17 H17 120.0 . .
C16 C17 H17 120.0 . .
C13 C18 C17 119.6(10) . .
C13 C18 P1 120.1(8) . .
C17 C18 P1 120.1(8) . .
C20 C19 C24 122.0(11) . .
C20 C19 H19 119.0 . .
C24 C19 H19 119.0 . .
C21 C20 C19 119.9(12) . .
C21 C20 H20 120.0 . .
C19 C20 H20 120.0 . .
C20 C21 C22 121.0(12) . .
C20 C21 H21 119.5 . .
C22 C21 H21 119.5 . .
C23 C22 C21 118.3(11) . .
C23 C22 H22 120.9 . .
C21 C22 H22 120.9 . .
C24 C23 C22 119.6(10) . .
C24 C23 H23 120.2 . .
C22 C23 H23 120.2 . .
C23 C24 C19 119.1(9) . .
C23 C24 P1 121.4(7) . .
C19 C24 P1 119.4(7) . .
C26 C25 C30 117.4(11) . .
C26 C25 P2 120.4(9) . .
C30 C25 P2 122.2(8) . .
C25 C26 C27 121.1(13) . .
C25 C26 H26 119.5 . .
C27 C26 H26 119.5 . .
C28 C27 C26 119.2(15) . .
C28 C27 H27 120.4 . .
C26 C27 H27 120.4 . .
C27 C28 C29 122.6(14) . .
C27 C28 H28 118.7 . .
C29 C28 H28 118.7 . .
C30 C29 C28 117.9(13) . .
C30 C29 H29 121.0 . .
C28 C29 H29 121.0 . .
C29 C30 C25 121.7(12) . .
C29 C30 H30 119.2 . .
C25 C30 H30 119.2 . .
C36 C31 C32 119.6(11) . .
C36 C31 P2 121.0(9) . .
C32 C31 P2 119.4(9) . .
C33 C32 C31 121.0(14) . .
C33 C32 H32 119.5 . .
C31 C32 H32 119.5 . .
C32 C33 C34 119.5(17) . .
C32 C33 H33 120.2 . .
C34 C33 H33 120.2 . .
C33 C34 C35 122.7(15) . .
C33 C34 H34 118.7 . .
C35 C34 H34 118.7 . .
C34 C35 C36 115.2(15) . .
C34 C35 H35 122.4 . .
C36 C35 H35 122.4 . .
C31 C36 C35 121.9(13) . .
C31 C36 H36 119.1 . .
C35 C36 H36 119.1 . .
C82 C37 C38 118.9(9) . .
C82 C37 P3 121.9(8) . .
C38 C37 P3 119.3(7) . .
C37 C38 C39 119.1(11) . .
C37 C38 H38 120.5 . .
C39 C38 H38 120.5 . .
C40 C39 C38 121.4(12) . .
C40 C39 H39 119.3 . .
C38 C39 H39 119.3 . .
C39 C40 C41 119.6(10) . .
C39 C40 H40 120.2 . .
C41 C40 H40 120.2 . .
C82 C41 C40 118.3(11) . .
C82 C41 H41 120.8 . .
C40 C41 H41 120.8 . .
C43 C42 C47 118.3(9) . .
C43 C42 P3 120.2(7) . .
C47 C42 P3 121.4(7) . .
C42 C43 C44 118.4(11) . .
C42 C43 H43 120.8 . .
C44 C43 H43 120.8 . .
C45 C44 C43 123.4(11) . .
C45 C44 H44 118.3 . .
C43 C44 H44 118.3 . .
C46 C45 C44 116.7(11) . .
C46 C45 H45 121.6 . .
C44 C45 H45 121.6 . .
C45 C46 C47 122.4(11) . .
C45 C46 H46 118.8 . .
C47 C46 H46 118.8 . .
C46 C47 C42 120.1(11) . .
C46 C47 H47 120.0 . .
C42 C47 H47 120.0 . .
C49 C48 C53 120.1(10) . .
C49 C48 P4 120.4(8) . .
C53 C48 P4 119.5(8) . .
C48 C49 C50 117.7(13) . .
C48 C49 H49 121.1 . .
C50 C49 H49 121.1 . .
C51 C50 C49 120.6(14) . .
C51 C50 H50 119.7 . .
C49 C50 H50 119.7 . .
C52 C51 C50 120.3(12) . .
C52 C51 H51 119.9 . .
C50 C51 H51 119.9 . .
C51 C52 C53 120.2(14) . .
C51 C52 H52 119.9 . .
C53 C52 H52 119.9 . .
C52 C53 C48 120.9(12) . .
C52 C53 H53 119.6 . .
C48 C53 H53 119.6 . .
C55 C54 C59 117.0(9) . .
C55 C54 P4 121.9(7) . .
C59 C54 P4 121.1(6) . .
C56 C55 C54 121.2(11) . .
C56 C55 H55 119.4 . .
C54 C55 H55 119.4 . .
C55 C56 C57 120.8(10) . .
C55 C56 H56 119.6 . .
C57 C56 H56 119.6 . .
C58 C57 C56 118.4(10) . .
C58 C57 H57 120.8 . .
C56 C57 H57 120.8 . .
C59 C58 C57 121.4(11) . .
C59 C58 H58 119.3 . .
C57 C58 H58 119.3 . .
C58 C59 C54 120.9(9) . .
C58 C59 H59 119.5 . .
C54 C59 H59 119.5 . .
C37 C82 C41 122.7(11) . .
C37 C82 H82 118.7 . .
C41 C82 H82 118.7 . .

loop_
_geom_bond_atom_site_label_1
_geom_bond_atom_site_label_2
_geom_bond_distance
_geom_bond_site_symmetry_2
Mn1 O2 2.138(5) .
Mn1 O3 2.185(6) .
Mn1 O1 2.215(6) .
Mn1 O4 2.225(6) .
Mn1 N2 2.291(7) .
Mn1 N1 2.331(8) .
P1 O1 1.500(5) .
P1 N3 1.591(7) .
P1 C24 1.812(9) .
P1 C18 1.833(10) .
P2 O2 1.498(6) .
P2 N3 1.614(7) .
P2 C25 1.798(10) .
P2 C31 1.804(11) .
P3 O3 1.519(5) .
P3 N4 1.577(8) .
P3 C37 1.814(9) .
P3 C42 1.826(9) .
P4 O4 1.513(5) .
P4 N4 1.609(7) .
P4 C54 1.799(9) .
P4 C48 1.812(9) .
N1 C5 1.326(10) .
N1 C1 1.358(10) .
N2 C10 1.351(10) .
N2 C6 1.363(10) .
C1 C2 1.409(13) .
C1 H1 0.9300 .
C2 C3 1.383(14) .
C2 C11 1.496(13) .
C3 C4 1.355(13) .
C3 H3 0.9300 .
C4 C5 1.404(12) .
C4 H4 0.9300 .
C5 C6 1.505(12) .
C6 C7 1.405(11) .
C7 C8 1.398(12) .
C7 H7 0.9300 .
C8 C9 1.372(13) .
C8 H8 0.9300 .
C9 C10 1.389(11) .
C9 C12 1.507(12) .
C10 H10 0.9300 .
C11 H11A 0.9600 .
C11 H11B 0.9600 .
C11 H11C 0.9600 .
C12 H12A 0.9600 .
C12 H12B 0.9600 .
C12 H12C 0.9600 .
C13 C18 1.343(14) .
C13 C14 1.350(17) .
C13 H13 0.9300 .
C14 C15 1.447(19) .
C14 H14 0.9300 .
C15 C16 1.38(2) .
C15 H15 0.9300 .
C16 C17 1.384(17) .
C16 H16 0.9300 .
C17 C18 1.379(14) .
C17 H17 0.9300 .
C19 C20 1.376(15) .
C19 C24 1.403(12) .
C19 H19 0.9300 .
C20 C21 1.313(17) .
C20 H20 0.9300 .
C21 C22 1.439(18) .
C21 H21 0.9300 .
C22 C23 1.423(16) .
C22 H22 0.9300 .
C23 C24 1.353(12) .
C23 H23 0.9300 .
C25 C26 1.343(14) .
C25 C30 1.421(15) .
C26 C27 1.471(18) .
C26 H26 0.9300 .
C27 C28 1.289(19) .
C27 H27 0.9300 .
C28 C29 1.41(2) .
C28 H28 0.9300 .
C29 C30 1.386(16) .
C29 H29 0.9300 .
C30 H30 0.9300 .
C31 C36 1.359(15) .
C31 C32 1.431(14) .
C32 C33 1.358(18) .
C32 H32 0.9300 .
C33 C34 1.39(2) .
C33 H33 0.9300 .
C34 C35 1.43(2) .
C34 H34 0.9300 .
C35 C36 1.447(19) .
C35 H35 0.9300 .
C36 H36 0.9300 .
C37 C82 1.373(13) .
C37 C38 1.413(14) .
C38 C39 1.426(14) .
C38 H38 0.9300 .
C39 C40 1.355(16) .
C39 H39 0.9300 .
C40 C41 1.438(17) .
C40 H40 0.9300 .
C41 C82 1.395(13) .
C41 H41 0.9300 .
C42 C43 1.368(13) .
C42 C47 1.414(12) .
C43 C44 1.397(16) .
C43 H43 0.9300 .
C44 C45 1.372(17) .
C44 H44 0.9300 .
C45 C46 1.342(15) .
C45 H45 0.9300 .
C46 C47 1.373(15) .
C46 H46 0.9300 .
C47 H47 0.9300 .
C48 C49 1.381(14) .
C48 C53 1.405(13) .
C49 C50 1.424(16) .
C49 H49 0.9300 .
C50 C51 1.39(2) .
C50 H50 0.9300 .
C51 C52 1.35(2) .
C51 H51 0.9300 .
C52 C53 1.372(15) .
C52 H52 0.9300 .
C53 H53 0.9300 .
C54 C55 1.415(12) .
C54 C59 1.419(12) .
C55 C56 1.346(15) .
C55 H55 0.9300 .
C56 C57 1.411(16) .
C56 H56 0.9300 .
C57 C58 1.380(15) .
C57 H57 0.9300 .
C58 C59 1.353(13) .
C58 H58 0.9300 .
C59 H59 0.9300 .
C82 H82 0.9300 .
O1S C1S 1.53(5) .

loop_
_geom_torsion_atom_site_label_1
_geom_torsion_atom_site_label_2
_geom_torsion_atom_site_label_3
_geom_torsion_atom_site_label_4
_geom_torsion
_geom_torsion_site_symmetry_1
_geom_torsion_site_symmetry_2
_geom_torsion_site_symmetry_3
_geom_torsion_site_symmetry_4
N3 P1 O1 Mn1 -29.4(6) . . . .
C24 P1 O1 Mn1 95.3(5) . . . .
C18 P1 O1 Mn1 -153.8(4) . . . .
N3 P2 O2 Mn1 -7.2(7) . . . .
C25 P2 O2 Mn1 -131.5(5) . . . .
C31 P2 O2 Mn1 116.6(6) . . . .
N4 P3 O3 Mn1 8.2(6) . . . .
C37 P3 O3 Mn1 -115.6(5) . . . .
C42 P3 O3 Mn1 132.1(5) . . . .
N4 P4 O4 Mn1 38.7(5) . . . .
C54 P4 O4 Mn1 161.2(4) . . . .
C48 P4 O4 Mn1 -88.3(5) . . . .
O1 P1 N3 P2 14.2(9) . . . .
C24 P1 N3 P2 -109.8(7) . . . .
C18 P1 N3 P2 139.4(7) . . . .
O2 P2 N3 P1 3.9(9) . . . .
C25 P2 N3 P1 128.8(7) . . . .
C31 P2 N3 P1 -118.7(7) . . . .
O3 P3 N4 P4 5.9(7) . . . .
C37 P3 N4 P4 130.9(6) . . . .
C42 P3 N4 P4 -117.2(6) . . . .
O4 P4 N4 P3 -30.0(7) . . . .
C54 P4 N4 P3 -153.6(5) . . . .
C48 P4 N4 P3 96.7(6) . . . .
C5 N1 C1 C2 2.8(13) . . . .
Mn1 N1 C1 C2 -173.8(7) . . . .
N1 C1 C2 C3 -3.0(14) . . . .
N1 C1 C2 C11 175.5(9) . . . .
C1 C2 C3 C4 0.2(16) . . . .
C11 C2 C3 C4 -178.3(10) . . . .
C2 C3 C4 C5 2.7(16) . . . .
C1 N1 C5 C4 0.3(12) . . . .
Mn1 N1 C5 C4 177.0(6) . . . .
C1 N1 C5 C6 -178.8(7) . . . .
Mn1 N1 C5 C6 -2.0(9) . . . .
C3 C4 C5 N1 -3.0(13) . . . .
C3 C4 C5 C6 176.0(9) . . . .
C10 N2 C6 C7 -1.6(11) . . . .
Mn1 N2 C6 C7 174.2(6) . . . .
C10 N2 C6 C5 178.3(6) . . . .
Mn1 N2 C6 C5 -5.9(8) . . . .
N1 C5 C6 N2 5.2(10) . . . .
C4 C5 C6 N2 -173.8(8) . . . .
N1 C5 C6 C7 -174.9(7) . . . .
C4 C5 C6 C7 6.1(12) . . . .
N2 C6 C7 C8 2.0(12) . . . .
C5 C6 C7 C8 -177.9(7) . . . .
C6 C7 C8 C9 -1.2(13) . . . .
C7 C8 C9 C10 0.1(13) . . . .
C7 C8 C9 C12 179.8(8) . . . .
C6 N2 C10 C9 0.4(11) . . . .
Mn1 N2 C10 C9 -175.1(6) . . . .
C8 C9 C10 N2 0.3(12) . . . .
C12 C9 C10 N2 -179.4(8) . . . .
C18 C13 C14 C15 6(3) . . . .
C13 C14 C15 C16 -6(3) . . . .
C14 C15 C16 C17 0(3) . . . .
C15 C16 C17 C18 7(3) . . . .
C14 C13 C18 C17 1(2) . . . .
C14 C13 C18 P1 176.5(13) . . . .
C16 C17 C18 C13 -8(2) . . . .
C16 C17 C18 P1 177.2(12) . . . .
O1 P1 C18 C13 120.3(10) . . . .
N3 P1 C18 C13 -9.8(11) . . . .
C24 P1 C18 C13 -125.3(10) . . . .
O1 P1 C18 C17 -64.6(9) . . . .
N3 P1 C18 C17 165.2(8) . . . .
C24 P1 C18 C17 49.8(9) . . . .
C24 C19 C20 C21 0(2) . . . .
C19 C20 C21 C22 0(2) . . . .
C20 C21 C22 C23 0.5(19) . . . .
C21 C22 C23 C24 -0.9(16) . . . .
C22 C23 C24 C19 0.8(15) . . . .
C22 C23 C24 P1 179.2(8) . . . .
C20 C19 C24 C23 -0.3(17) . . . .
C20 C19 C24 P1 -178.8(10) . . . .
O1 P1 C24 C23 6.5(9) . . . .
N3 P1 C24 C23 136.4(8) . . . .
C18 P1 C24 C23 -109.2(8) . . . .
O1 P1 C24 C19 -175.0(8) . . . .
N3 P1 C24 C19 -45.1(9) . . . .
C18 P1 C24 C19 69.3(9) . . . .
O2 P2 C25 C26 -65.7(11) . . . .
N3 P2 C25 C26 164.2(10) . . . .
C31 P2 C25 C26 48.2(11) . . . .
O2 P2 C25 C30 113.9(9) . . . .
N3 P2 C25 C30 -16.2(11) . . . .
C31 P2 C25 C30 -132.2(10) . . . .
C30 C25 C26 C27 -0.5(19) . . . .
P2 C25 C26 C27 179.1(11) . . . .
C25 C26 C27 C28 0(3) . . . .
C26 C27 C28 C29 -2(3) . . . .
C27 C28 C29 C30 3(3) . . . .
C28 C29 C30 C25 -3(2) . . . .
C26 C25 C30 C29 2.1(19) . . . .
P2 C25 C30 C29 -177.5(11) . . . .
O2 P2 C31 C36 -160.1(10) . . . .
N3 P2 C31 C36 -31.0(11) . . . .
C25 P2 C31 C36 84.3(11) . . . .
O2 P2 C31 C32 19.5(10) . . . .
N3 P2 C31 C32 148.6(8) . . . .
C25 P2 C31 C32 -96.1(9) . . . .
C36 C31 C32 C33 0.1(19) . . . .
P2 C31 C32 C33 -179.5(12) . . . .
C31 C32 C33 C34 3(2) . . . .
C32 C33 C34 C35 -3(3) . . . .
C33 C34 C35 C36 1(2) . . . .
C32 C31 C36 C35 -2(2) . . . .
P2 C31 C36 C35 177.2(12) . . . .
C34 C35 C36 C31 2(2) . . . .
O3 P3 C37 C82 127.7(8) . . . .
N4 P3 C37 C82 -1.2(9) . . . .
C42 P3 C37 C82 -117.1(8) . . . .
O3 P3 C37 C38 -53.0(8) . . . .
N4 P3 C37 C38 178.0(7) . . . .
C42 P3 C37 C38 62.1(8) . . . .
C82 C37 C38 C39 1.4(14) . . . .
P3 C37 C38 C39 -177.9(8) . . . .
C37 C38 C39 C40 -0.1(17) . . . .
C38 C39 C40 C41 -1.9(18) . . . .
C39 C40 C41 C82 2.6(17) . . . .
O3 P3 C42 C43 -30.3(9) . . . .
N4 P3 C42 C43 98.1(8) . . . .
C37 P3 C42 C43 -147.1(8) . . . .
O3 P3 C42 C47 153.7(8) . . . .
N4 P3 C42 C47 -78.0(8) . . . .
C37 P3 C42 C47 36.8(9) . . . .
C47 C42 C43 C44 2.6(16) . . . .
P3 C42 C43 C44 -173.6(9) . . . .
C42 C43 C44 C45 0(2) . . . .
C43 C44 C45 C46 -7(2) . . . .
C44 C45 C46 C47 10(2) . . . .
C45 C46 C47 C42 -7.4(19) . . . .
C43 C42 C47 C46 0.7(16) . . . .
P3 C42 C47 C46 176.8(9) . . . .
O4 P4 C48 C49 155.2(8) . . . .
N4 P4 C48 C49 23.5(9) . . . .
C54 P4 C48 C49 -89.6(9) . . . .
O4 P4 C48 C53 -28.8(9) . . . .
N4 P4 C48 C53 -160.5(8) . . . .
C54 P4 C48 C53 86.4(8) . . . .
C53 C48 C49 C50 -3.7(16) . . . .
P4 C48 C49 C50 172.3(9) . . . .
C48 C49 C50 C51 2(2) . . . .
C49 C50 C51 C52 -2(2) . . . .
C50 C51 C52 C53 3(2) . . . .
C51 C52 C53 C48 -4.7(19) . . . .
C49 C48 C53 C52 5.0(16) . . . .
P4 C48 C53 C52 -171.0(9) . . . .
O4 P4 C54 C55 -137.3(7) . . . .
N4 P4 C54 C55 -8.2(8) . . . .
C48 P4 C54 C55 107.2(8) . . . .
O4 P4 C54 C59 44.1(7) . . . .
N4 P4 C54 C59 173.2(6) . . . .
C48 P4 C54 C59 -71.4(7) . . . .
C59 C54 C55 C56 -1.2(14) . . . .
P4 C54 C55 C56 -179.8(8) . . . .
C54 C55 C56 C57 3.6(17) . . . .
C55 C56 C57 C58 -5.0(16) . . . .
C56 C57 C58 C59 4.1(15) . . . .
C57 C58 C59 C54 -1.8(15) . . . .
C55 C54 C59 C58 0.2(13) . . . .
P4 C54 C59 C58 178.9(7) . . . .
C38 C37 C82 C41 -0.7(15) . . . .
P3 C37 C82 C41 178.6(8) . . . .
C40 C41 C82 C37 -1.3(16) . . . .
